data_4347932
loop_
_publ_author_name
'Aguirrechu-Comer\'on, Amagoia'
'Hern\'andez-Molina, Rita'
'Rodr\'iguez-Hern\'andez, Pl\'acida'
'Mu\~noz, Alfonso'
'Rodr\'iguez-Mendoza, Ulises R'
'Lav\'in, V\?\'ictor'
'Angel, Ross J.'
'Gonzalez-Platas, Javier'

_publ_section_title
;
 Experimental and ab Initio Study of
 Catena(bis(\m2-iodo)-6-methylquinoline-copper(I)) under Pressure:
 Synthesis, Crystal Structure, Electronic, and Luminescence Properties.
;
_journal_issue 15
_journal_name_full 'Inorganic chemistry'
_journal_page_first 7476
_journal_page_last 7484
_journal_paper_doi 10.1021/acs.inorgchem.6b00796
_journal_volume 55
_journal_year 2016
_chemical_formula_moiety 'C10 H9 Cu I N'
_chemical_formula_sum 'C10 H9 Cu I N'
_chemical_formula_weight 333.62
_space_group_crystal_system triclinic
_space_group_IT_number 2
_space_group_name_Hall '-P 1'
_space_group_name_H-M_alt 'P -1'
_atom_sites_solution_hydrogens geom
_atom_sites_solution_primary direct
_audit_creation_date 2016-03-11
_audit_creation_method
;
Olex2 1.2
(compiled 2016.02.19 svn.r3266 for OlexSys, GUI svn.r5155)
;
_cell_angle_alpha 88.16(2)
_cell_angle_beta 82.21(2)
_cell_angle_gamma 80.18(2)
_cell_formula_units_Z 2
_cell_length_a 4.4014(7)
_cell_length_b 9.918(3)
_cell_length_c 11.177(3)
_cell_measurement_reflns_used 618
_cell_measurement_temperature 298(1)
_cell_measurement_theta_max 26.4020
_cell_measurement_theta_min 2.7450
_cell_volume 476.3(2)
_computing_cell_refinement 'CrysAlisPro 1.171.38.41l (Rigaku OD, 2015)'
_computing_data_collection 'CrysAlisPro 1.171.38.41l (Rigaku OD, 2015)'
_computing_data_reduction 'CrysAlisPro 1.171.38.41l (Rigaku OD, 2015)'
_computing_molecular_graphics 'Olex2 (Dolomanov et al., 2009)'
_computing_publication_material 'Olex2 (Dolomanov et al., 2009)'
_computing_structure_refinement 'ShelXL (Sheldrick, 2015)'
_computing_structure_solution 'ShelXT (Sheldrick, 2015)'
_diffrn_ambient_pressure 280000(40000)
_diffrn_ambient_temperature 298(1)
_diffrn_detector 'CCD plate'
_diffrn_detector_area_resol_mean 8.1268
_diffrn_detector_type EosS2
_diffrn_measured_fraction_theta_full 0.310
_diffrn_measured_fraction_theta_max 0.277
_diffrn_measurement_details
;
List of Runs (angles in degrees, time in seconds):

  # Type    Start    End  Width  t~exp~   \w     \q     \k     \f   Frames
--------------------------------------------------------------------------
  1  \w    -10.00  16.00   0.50    5.00    --   26.32  53.00 -17.00   52
  2  \w     -9.00  11.00   0.50    5.00    --   26.32  67.00 -23.00   40
  3  \w    -34.00  -8.00   0.50    5.00    --  -27.10  53.00 -17.00   52
  4  \w    -58.00  -8.00   0.50    5.00    --  -27.10  67.00 -23.00  100
  5  \w    -10.00  17.00   0.50    5.00    --   26.32  53.00 162.00   54
  6  \w     -9.00  11.00   0.50    5.00    --   26.32  67.00 157.00   40
  7  \w    -52.00 -23.00   0.50    5.00    --  -27.10  53.00 162.00   58
  8  \w    -58.00  -5.00   0.50    5.00    --  -27.10  67.00 157.00  106
;
_diffrn_measurement_device 'four-circle diffractometer'
_diffrn_measurement_device_type 'SuperNova, Dualflex, EosS2'
_diffrn_measurement_method '\w scans'
_diffrn_orient_matrix_type 'CrysAlisPro convention (1999,Acta A55,543-557)'
_diffrn_orient_matrix_UB_11 -0.0070886000
_diffrn_orient_matrix_UB_12 0.0563232000
_diffrn_orient_matrix_UB_13 -0.0408550000
_diffrn_orient_matrix_UB_21 0.0432259000
_diffrn_orient_matrix_UB_22 -0.0457281000
_diffrn_orient_matrix_UB_23 -0.0492528000
_diffrn_orient_matrix_UB_31 -0.1590762000
_diffrn_orient_matrix_UB_32 -0.0022983000
_diffrn_orient_matrix_UB_33 -0.0027852000
_diffrn_radiation_monochromator graphite
_diffrn_radiation_probe x-ray
_diffrn_radiation_type MoK\a
_diffrn_radiation_wavelength 0.71073
_diffrn_reflns_av_R_equivalents 0.0615
_diffrn_reflns_av_unetI/netI 0.0838
_diffrn_reflns_Laue_measured_fraction_full 0.310
_diffrn_reflns_Laue_measured_fraction_max 0.277
_diffrn_reflns_limit_h_max 5
_diffrn_reflns_limit_h_min -5
_diffrn_reflns_limit_k_max 9
_diffrn_reflns_limit_k_min -10
_diffrn_reflns_limit_l_max 13
_diffrn_reflns_limit_l_min -11
_diffrn_reflns_number 1556
_diffrn_reflns_point_group_measured_fraction_full 0.310
_diffrn_reflns_point_group_measured_fraction_max 0.277
_diffrn_reflns_theta_full 25.242
_diffrn_reflns_theta_max 27.763
_diffrn_reflns_theta_min 2.767
_diffrn_source 'fine-focus sealed X-ray tube'
_diffrn_source_type 'Enhance (Mo) X-ray Source'
_exptl_absorpt_coefficient_mu 5.480
_exptl_absorpt_correction_T_max 1.00000
_exptl_absorpt_correction_T_min 0.02222
_exptl_absorpt_correction_type multi-scan
_exptl_absorpt_process_details
;
CrysAlisPro 1.171.38.41l (Rigaku Oxford Diffraction, 2015)
Empirical absorption correction using spherical harmonics,
 implemented in SCALE3 ABSPACK scaling algorithm.
;
_exptl_crystal_colour yellow
_exptl_crystal_colour_primary yellow
_exptl_crystal_density_diffrn 2.326
_exptl_crystal_description plate
_exptl_crystal_F_000 316
_exptl_crystal_size_max 0.172
_exptl_crystal_size_mid 0.075
_exptl_crystal_size_min 0.05
_refine_diff_density_max 0.687
_refine_diff_density_min -0.691
_refine_diff_density_rms 0.153
_refine_ls_extinction_coef 0.022(5)
_refine_ls_extinction_expression Fc^*^=kFc[1+0.001xFc^2^\l^3^/sin(2\q)]^-1/4^
_refine_ls_extinction_method 'SHELXL-2014/7 (Sheldrick 2014'
_refine_ls_goodness_of_fit_ref 1.100
_refine_ls_hydrogen_treatment constr
_refine_ls_matrix_type full
_refine_ls_number_parameters 65
_refine_ls_number_reflns 622
_refine_ls_number_restraints 0
_refine_ls_restrained_S_all 1.100
_refine_ls_R_factor_all 0.0894
_refine_ls_R_factor_gt 0.0657
_refine_ls_shift/su_max 0.000
_refine_ls_shift/su_mean 0.000
_refine_ls_structure_factor_coef Fsqd
_refine_ls_weighting_details 'w=1/[\s^2^(Fo^2^)+(0.0705P)^2^+5.3410P] where P=(Fo^2^+2Fc^2^)/3'
_refine_ls_weighting_scheme calc
_refine_ls_wR_factor_gt 0.1478
_refine_ls_wR_factor_ref 0.1726
_reflns_Friedel_coverage 0.000
_reflns_number_gt 480
_reflns_number_total 622
_reflns_threshold_expression 'I > 2\s(I)'
_cod_data_source_file ic6b00796_si_001.cif
_cod_data_source_block CuI_11_028GPa
_cod_database_code 4347932
_shelx_space_group_comment
;
The symmetry employed for this shelxl refinement is uniquely defined
by the following loop, which should always be used as a source of
symmetry information in preference to the above space-group names.
They are only intended as comments.
;
_reflns_odcompleteness_completeness 29.86
_reflns_odcompleteness_iscentric 1
_reflns_odcompleteness_theta 26.32
_olex2_refinement_description
;
1. Fixed Uiso
 At 1.2 times of:
  All C(H) groups
 At 1.5 times of:
  All C(H,H,H) groups
2.a Aromatic/amide H refined with riding coordinates:
 C1(H1), C8(H8), C5(H5), C2(H2), C7(H7), C3(H3)
2.b Idealised Me refined as rotating group:
 C10(H10A,H10B,H10C)
;
_shelx_shelxl_version_number 2014/7
_olex2_submission_special_instructions 'No special instructions were received'
_oxdiff_exptl_absorpt_empirical_details
;
Empirical correction (ABSPACK) includes:
- Absorption correction using spherical harmonics
- Frame scaling
;
_oxdiff_exptl_absorpt_empirical_full_max 8.532
_oxdiff_exptl_absorpt_empirical_full_min 0.174

loop_
_space_group_symop_operation_xyz
'x, y, z'
'-x, -y, -z'

loop_
_atom_site_label
_atom_site_type_symbol
_atom_site_fract_x
_atom_site_fract_y
_atom_site_fract_z
_atom_site_U_iso_or_equiv
_atom_site_adp_type
_atom_site_occupancy
_atom_site_site_symmetry_order
_atom_site_calc_flag
_atom_site_refinement_flags_posn
I1 I 1.3312(3) 0.3514(3) 0.1071(3) 0.071(3) Uani 1 1 d .
Cu1 Cu 1.1459(6) 0.6048(7) 0.0338(6) 0.082(6) Uani 1 1 d .
N1 N 0.991(3) 0.765(4) 0.149(3) 0.033(4) Uiso 1 1 d .
C9 C 0.752(4) 0.744(4) 0.255(4) 0.027(4) Uiso 1 1 d .
C4 C 0.602(4) 0.872(5) 0.317(4) 0.029(4) Uiso 1 1 d .
C1 C 1.064(4) 0.873(5) 0.132(4) 0.035(5) Uiso 1 1 d .
H1 H 1.2315 0.8803 0.0737 0.042 Uiso 1 1 calc R
C8 C 0.652(4) 0.636(5) 0.275(4) 0.032(5) Uiso 1 1 d .
H8 H 0.7284 0.5614 0.2250 0.039 Uiso 1 1 calc R
C5 C 0.379(4) 0.865(5) 0.408(4) 0.026(4) Uiso 1 1 d .
H5 H 0.2873 0.9428 0.4524 0.031 Uiso 1 1 calc R
C2 C 0.920(5) 0.990(6) 0.193(5) 0.045(6) Uiso 1 1 d .
H2 H 0.9932 1.0716 0.1719 0.054 Uiso 1 1 calc R
C6 C 0.290(4) 0.749(5) 0.435(4) 0.029(4) Uiso 1 1 d .
C7 C 0.432(4) 0.628(4) 0.368(4) 0.027(4) Uiso 1 1 d .
H7 H 0.3708 0.5441 0.3892 0.032 Uiso 1 1 calc R
C3 C 0.689(5) 0.993(6) 0.279(5) 0.047(6) Uiso 1 1 d .
H3 H 0.5862 1.0753 0.3135 0.056 Uiso 1 1 calc R
C10 C 0.061(5) 0.723(5) 0.549(4) 0.039(5) Uiso 1 1 d .
H10A H 0.1780 0.6811 0.6115 0.058 Uiso 1 1 calc GR
H10B H -0.0740 0.6631 0.5294 0.058 Uiso 1 1 calc GR
H10C H -0.0602 0.8083 0.5778 0.058 Uiso 1 1 calc GR

loop_
_atom_site_aniso_label
_atom_site_aniso_U_11
_atom_site_aniso_U_22
_atom_site_aniso_U_33
_atom_site_aniso_U_23
_atom_site_aniso_U_13
_atom_site_aniso_U_12
I1 0.0282(8) 0.090(5) 0.094(5) -0.061(5) -0.0026(10) 0.0008(10)
Cu1 0.0484(16) 0.100(10) 0.092(10) -0.066(10) 0.008(2) -0.004(2)

loop_
_atom_type_symbol
_atom_type_description
_atom_type_scat_dispersion_real
_atom_type_scat_dispersion_imag
_atom_type_scat_source
C C 0.0033 0.0016 'International Tables Vol C Tables 4.2.6.8 and 6.1.1.4'
H H 0.0000 0.0000 'International Tables Vol C Tables 4.2.6.8 and 6.1.1.4'
Cu Cu 0.3201 1.2651 'International Tables Vol C Tables 4.2.6.8 and 6.1.1.4'
I I -0.4742 1.8119 'International Tables Vol C Tables 4.2.6.8 and 6.1.1.4'
N N 0.0061 0.0033 'International Tables Vol C Tables 4.2.6.8 and 6.1.1.4'

loop_
_geom_angle_atom_site_label_1
_geom_angle_atom_site_label_2
_geom_angle_atom_site_label_3
_geom_angle
_geom_angle_site_symmetry_1
_geom_angle_site_symmetry_3
Cu1 I1 Cu1 80.22(17) . 2_865
Cu1 I1 Cu1 62.23(18) . 2_765
Cu1 I1 Cu1 107.4(3) 2_865 2_765
I1 Cu1 I1 117.77(18) . 2_765
I1 Cu1 I1 107.4(3) 2_865 2_765
I1 Cu1 I1 99.78(17) . 2_865
I1 Cu1 Cu1 60.9(3) . 2_765
I1 Cu1 Cu1 56.9(2) 2_765 2_765
I1 Cu1 Cu1 117.18(18) 2_865 2_765
N1 Cu1 I1 98.2(9) . 2_765
N1 Cu1 I1 123.5(14) . .
N1 Cu1 I1 109.5(9) . 2_865
N1 Cu1 Cu1 131.6(7) . 2_765
C9 N1 Cu1 117(2) . .
C1 N1 Cu1 123(3) . .
C1 N1 C9 119(2) . .
C4 C9 N1 113(4) . .
C8 C9 N1 123.1(19) . .
C8 C9 C4 122(3) . .
C5 C4 C9 118(4) . .
C5 C4 C3 122(3) . .
C3 C4 C9 120(3) . .
N1 C1 H1 117.5 . .
N1 C1 C2 125(4) . .
C2 C1 H1 117.5 . .
C9 C8 H8 120.3 . .
C9 C8 C7 119(2) . .
C7 C8 H8 120.3 . .
C4 C5 H5 120.4 . .
C6 C5 C4 119(2) . .
C6 C5 H5 120.4 . .
C1 C2 H2 118.3 . .
C3 C2 C1 123(5) . .
C3 C2 H2 118.3 . .
C5 C6 C7 121(3) . .
C5 C6 C10 124(2) . .
C7 C6 C10 114(4) . .
C8 C7 C6 120(4) . .
C8 C7 H7 120.2 . .
C6 C7 H7 120.2 . .
C4 C3 H3 121.0 . .
C2 C3 C4 118(3) . .
C2 C3 H3 121.0 . .
C6 C10 H10A 109.5 . .
C6 C10 H10B 109.5 . .
C6 C10 H10C 109.5 . .
H10A C10 H10B 109.5 . .
H10A C10 H10C 109.5 . .
H10B C10 H10C 109.5 . .

loop_
_geom_bond_atom_site_label_1
_geom_bond_atom_site_label_2
_geom_bond_distance
_geom_bond_site_symmetry_2
I1 Cu1 2.646(9) .
I1 Cu1 2.699(6) 2_865
I1 Cu1 2.761(6) 2_765
Cu1 I1 2.698(6) 2_865
Cu1 I1 2.761(6) 2_765
Cu1 Cu1 2.796(8) 2_765
Cu1 N1 2.045(16) .
N1 C9 1.51(5) .
N1 C1 1.17(6) .
C9 C4 1.48(3) .
C9 C8 1.23(6) .
C4 C5 1.32(5) .
C4 C3 1.36(8) .
C1 H1 0.9300 .
C1 C2 1.38(4) .
C8 H8 0.9300 .
C8 C7 1.33(5) .
C5 H5 0.9300 .
C5 C6 1.29(7) .
C2 H2 0.9300 .
C2 C3 1.30(5) .
C6 C7 1.44(3) .
C6 C10 1.56(6) .
C7 H7 0.9300 .
C3 H3 0.9300 .
C10 H10A 0.9600 .
C10 H10B 0.9600 .
C10 H10C 0.9600 .

loop_
_geom_torsion_atom_site_label_1
_geom_torsion_atom_site_label_2
_geom_torsion_atom_site_label_3
_geom_torsion_atom_site_label_4
_geom_torsion
Cu1 N1 C9 C4 -167(2)
Cu1 N1 C9 C8 0(5)
Cu1 N1 C1 C2 166(3)
N1 C9 C4 C5 177(3)
N1 C9 C4 C3 -2(5)
N1 C9 C8 C7 -177(3)
N1 C1 C2 C3 2(8)
C9 N1 C1 C2 -9(7)
C9 C4 C5 C6 -4(6)
C9 C4 C3 C2 -5(6)
C9 C8 C7 C6 7(6)
C4 C9 C8 C7 -11(7)
C4 C5 C6 C7 1(6)
C4 C5 C6 C10 172(3)
C1 N1 C9 C4 9(5)
C1 N1 C9 C8 176(4)
C1 C2 C3 C4 6(7)
C8 C9 C4 C5 9(6)
C8 C9 C4 C3 -169(4)
C5 C4 C3 C2 177(3)
C5 C6 C7 C8 -2(5)
C3 C4 C5 C6 175(4)
C10 C6 C7 C8 -174(3)
